data_4120494
loop_
_publ_author_name
'Nath, Naba K.'
'Pejov, Ljup\<co'
'Nichols, Shane M.'
'Hu, Chunhua'
'Saleh, Na'il'
'Kahr, Bart'
'Naumov, Pan\<ce'

_publ_section_title
;
 Model for photoinduced bending of slender molecular crystals.
;
_journal_issue 7
_journal_name_full 'Journal of the American Chemical Society'
_journal_page_first 2757
_journal_page_last 2766
_journal_paper_doi 10.1021/ja4101497
_journal_volume 136
_journal_year 2014
_chemical_formula_sum 'C16 H18 N4 O3'
_chemical_formula_weight 314.34
_chemical_name_systematic
; 
 ? 
;
_space_group_IT_number 14
_symmetry_cell_setting monoclinic
_symmetry_space_group_name_Hall '-P 2yn'
_symmetry_space_group_name_H-M 'P 1 21/n 1'
_atom_sites_solution_hydrogens geom
_atom_sites_solution_primary direct
_atom_sites_solution_secondary difmap
_audit_creation_method SHELXL-97
_cell_angle_alpha 90.00
_cell_angle_beta 92.863(3)
_cell_angle_gamma 90.00
_cell_formula_units_Z 8
_cell_length_a 10.152(2)
_cell_length_b 7.7688(17)
_cell_length_c 38.639(8)
_cell_measurement_reflns_used 3460
_cell_measurement_temperature 100(2)
_cell_measurement_theta_max 24.41
_cell_measurement_theta_min 2.49
_cell_volume 3043.6(11)
_computing_cell_refinement 'Bruker SAINT'
_computing_data_collection 'Bruker APEX2'
_computing_data_reduction 'Bruker SAINT'
_computing_molecular_graphics 'Bruker SHELXTL'
_computing_publication_material 'Bruker SHELXTL'
_computing_structure_refinement 'SHELXL-97 (Sheldrick, 2008)'
_computing_structure_solution 'SHELXS-97 (Sheldrick, 2008)'
_diffrn_ambient_temperature 100(2)
_diffrn_measured_fraction_theta_full 1.000
_diffrn_measured_fraction_theta_max 1.000
_diffrn_measurement_device_type 'Bruker APEX-II CCD'
_diffrn_measurement_method '\w scans'
_diffrn_radiation_monochromator graphite
_diffrn_radiation_source 'fine-focus sealed tube'
_diffrn_radiation_type MoK\a
_diffrn_radiation_wavelength 0.71073
_diffrn_reflns_av_R_equivalents 0.0830
_diffrn_reflns_av_sigmaI/netI 0.1072
_diffrn_reflns_limit_h_max 11
_diffrn_reflns_limit_h_min -11
_diffrn_reflns_limit_k_max 8
_diffrn_reflns_limit_k_min -8
_diffrn_reflns_limit_l_max 42
_diffrn_reflns_limit_l_min -42
_diffrn_reflns_number 25650
_diffrn_reflns_theta_full 23.00
_diffrn_reflns_theta_max 23.00
_diffrn_reflns_theta_min 2.05
_exptl_absorpt_coefficient_mu 0.098
_exptl_absorpt_correction_T_max 0.9884
_exptl_absorpt_correction_T_min 0.9465
_exptl_absorpt_correction_type multi-scan
_exptl_absorpt_process_details SADABS
_exptl_crystal_colour red
_exptl_crystal_density_diffrn 1.372
_exptl_crystal_density_method 'not measured'
_exptl_crystal_description plate
_exptl_crystal_F_000 1328
_exptl_crystal_size_max 0.57
_exptl_crystal_size_mid 0.14
_exptl_crystal_size_min 0.12
_refine_diff_density_max 0.387
_refine_diff_density_min -0.525
_refine_diff_density_rms 0.058
_refine_ls_extinction_method none
_refine_ls_goodness_of_fit_ref 1.108
_refine_ls_hydrogen_treatment constr
_refine_ls_matrix_type full
_refine_ls_number_parameters 469
_refine_ls_number_reflns 4237
_refine_ls_number_restraints 77
_refine_ls_restrained_S_all 1.108
_refine_ls_R_factor_all 0.1166
_refine_ls_R_factor_gt 0.0706
_refine_ls_shift/su_max 0.001
_refine_ls_shift/su_mean 0.000
_refine_ls_structure_factor_coef Fsqd
_refine_ls_weighting_details 'calc w=1/[\s^2^(Fo^2^)+(0.0617P)^2^+0.0000P] where P=(Fo^2^+2Fc^2^)/3'
_refine_ls_weighting_scheme calc
_refine_ls_wR_factor_gt 0.1641
_refine_ls_wR_factor_ref 0.1756
_reflns_number_gt 2392
_reflns_number_total 4237
_reflns_threshold_expression >2sigma(I)
_cod_data_source_file ja4101497_si_002.cif
_cod_data_source_block 12bek7n
_cod_depositor_comments
;
The following automatic conversions were performed:

'_symmetry_cell_setting' value 'Monoclinic' changed to 'monoclinic'
according to
/usr/data/users/saulius/automatic-downloads/current/ACS/lib/dictionaries/cif_core.dic
dictionary named 'cif_core.dic' version 2.4.2 from 2011-04-26.

Automatic conversion script
Id: cif_fix_values 2281 2013-09-26 08:29:07Z andrius 
;
_cod_original_cell_volume 3043.5(11)
_cod_original_sg_symbol_H-M 'P 21/n'
_cod_database_code 4120494

loop_
_symmetry_equiv_pos_as_xyz
'x, y, z'
'-x+1/2, y+1/2, -z+1/2'
'-x, -y, -z'
'x-1/2, -y-1/2, z-1/2'

loop_
_atom_site_label
_atom_site_type_symbol
_atom_site_fract_x
_atom_site_fract_y
_atom_site_fract_z
_atom_site_U_iso_or_equiv
_atom_site_adp_type
_atom_site_occupancy
_atom_site_symmetry_multiplicity
_atom_site_calc_flag
_atom_site_refinement_flags
_atom_site_disorder_assembly
_atom_site_disorder_group
O1 O 0.91000(18) 0.5856(2) 0.64596(5) 0.0431(6) Uani 1 1 d . . .
O2 O 1.05614(19) 0.7895(3) 0.64490(5) 0.0482(7) Uani 1 1 d . . .
N1 N 0.9781(2) 0.6891(3) 0.63000(6) 0.0345(7) Uani 1 1 d U . .
N2 N 0.9286(2) 0.7195(3) 0.48459(6) 0.0266(6) Uani 1 1 d . . .
N3 N 0.83547(19) 0.6327(3) 0.46950(6) 0.0254(6) Uani 1 1 d . . .
N4 N 0.8081(2) 0.6327(3) 0.32427(6) 0.0328(7) Uani 1 1 d U C .
C1 C 0.9636(2) 0.6927(3) 0.59238(7) 0.0241(7) Uani 1 1 d U . .
C2 C 0.8662(2) 0.5921(3) 0.57552(7) 0.0254(8) Uani 1 1 d . . .
H2A H 0.8110 0.5207 0.5885 0.030 Uiso 1 1 calc R . .
C3 C 0.8509(2) 0.5971(3) 0.54011(7) 0.0246(8) Uani 1 1 d . . .
H3 H 0.7843 0.5303 0.5284 0.030 Uiso 1 1 calc R . .
C4 C 0.9350(2) 0.7026(3) 0.52123(7) 0.0235(7) Uani 1 1 d . . .
C5 C 1.0320(2) 0.8013(3) 0.53873(7) 0.0273(8) Uani 1 1 d . . .
H5 H 1.0880 0.8730 0.5260 0.033 Uiso 1 1 calc R . .
C6 C 1.0470(3) 0.7953(3) 0.57412(7) 0.0290(8) Uani 1 1 d . . .
H6 H 1.1140 0.8609 0.5860 0.035 Uiso 1 1 calc R . .
C7 C 0.8306(2) 0.6439(3) 0.43312(7) 0.0221(7) Uani 1 1 d . . .
C8 C 0.7357(2) 0.5451(3) 0.41518(7) 0.0237(7) Uani 1 1 d . . .
H8 H 0.6760 0.4788 0.4279 0.028 Uiso 1 1 calc R . .
C9 C 0.7259(2) 0.5406(3) 0.37940(7) 0.0250(8) Uani 1 1 d . . .
H9 H 0.6598 0.4716 0.3680 0.030 Uiso 1 1 calc R . .
C10 C 0.8128(2) 0.6371(3) 0.35962(7) 0.0249(8) Uani 1 1 d . . .
C11 C 0.9084(2) 0.7389(3) 0.37854(7) 0.0272(8) Uani 1 1 d . . .
H11 H 0.9675 0.8076 0.3662 0.033 Uiso 1 1 calc R . .
C12 C 0.9178(2) 0.7406(3) 0.41379(7) 0.0246(8) Uani 1 1 d . . .
H12 H 0.9842 0.8081 0.4255 0.029 Uiso 1 1 calc R . .
C13 C 0.7021(3) 0.5435(3) 0.30413(7) 0.0357(8) Uani 1 1 d DU . .
H13A H 0.6889 0.6012 0.2814 0.043 Uiso 1 1 calc R A 1
H13B H 0.6193 0.5555 0.3164 0.043 Uiso 1 1 calc R A 1
C15 C 0.9087(3) 0.7139(3) 0.30380(8) 0.0453(9) Uani 1 1 d DU . .
H15A H 0.9155 0.6510 0.2817 0.054 Uiso 1 1 calc R B 1
H15B H 0.9954 0.7075 0.3166 0.054 Uiso 1 1 calc R B 1
O3 O 0.8473(3) 0.3235(4) 0.28194(7) 0.0568(6) Uani 0.711(3) 1 d PDU C 1
H3A H 0.8559 0.2177 0.2781 0.085 Uiso 0.711(3) 1 calc PR C 1
C14 C 0.7275(4) 0.3523(5) 0.29801(12) 0.0568(6) Uani 0.711(3) 1 d PDU C 1
H14A H 0.7296 0.2911 0.3205 0.068 Uiso 0.711(3) 1 calc PR C 1
H14B H 0.6539 0.3042 0.2832 0.068 Uiso 0.711(3) 1 calc PR C 1
C16 C 0.8738(5) 0.9029(5) 0.29627(12) 0.0641(10) Uani 0.711(3) 1 d PDU C 1
H16A H 0.9421 0.9548 0.2826 0.096 Uiso 0.711(3) 1 calc PR C 1
H16B H 0.8684 0.9654 0.3182 0.096 Uiso 0.711(3) 1 calc PR C 1
H16C H 0.7885 0.9090 0.2833 0.096 Uiso 0.711(3) 1 calc PR C 1
O3' O 0.9732(6) 0.9709(9) 0.27683(17) 0.0641(10) Uani 0.289(3) 1 d PD C 2
H3' H 0.9530 1.0715 0.2706 0.096 Uiso 0.289(3) 1 calc PR C 2
C14' C 0.7256(13) 0.3528(7) 0.2976(3) 0.0568(6) Uani 0.289(3) 1 d PDU C 2
H14C H 0.6465 0.3022 0.2861 0.085 Uiso 0.289(3) 1 calc PR C 2
H14D H 0.7453 0.2943 0.3197 0.085 Uiso 0.289(3) 1 calc PR C 2
H14E H 0.8003 0.3394 0.2827 0.085 Uiso 0.289(3) 1 calc PR C 2
C16' C 0.8714(8) 0.9012(7) 0.2963(3) 0.0641(10) Uani 0.289(3) 1 d PD C 2
H16D H 0.7859 0.9074 0.2828 0.077 Uiso 0.289(3) 1 calc PR C 2
H16E H 0.8639 0.9658 0.3181 0.077 Uiso 0.289(3) 1 calc PR C 2
O4 O 0.69780(19) 0.2835(2) 0.63402(5) 0.0409(6) Uani 1 1 d . . .
O5 O 0.81051(17) 0.0518(2) 0.62432(5) 0.0372(6) Uani 1 1 d . . .
N5 N 0.7349(2) 0.1694(3) 0.61443(6) 0.0300(6) Uani 1 1 d U . .
N6 N 0.5565(2) 0.2119(3) 0.47425(5) 0.0241(6) Uani 1 1 d . . .
N7 N 0.6110(2) 0.1109(3) 0.45285(5) 0.0249(6) Uani 1 1 d . . .
N8 N 0.4143(2) 0.1189(3) 0.31466(5) 0.0290(7) Uani 1 1 d . F .
C17 C 0.6873(2) 0.1740(3) 0.57826(7) 0.0226(7) Uani 1 1 d U . .
C18 C 0.7375(2) 0.0564(3) 0.55507(7) 0.0252(8) Uani 1 1 d . . .
H18 H 0.7991 -0.0288 0.5629 0.030 Uiso 1 1 calc R . .
C19 C 0.6963(2) 0.0654(3) 0.52036(7) 0.0241(8) Uani 1 1 d . . .
H19 H 0.7305 -0.0129 0.5042 0.029 Uiso 1 1 calc R . .
C20 C 0.6035(2) 0.1908(3) 0.50906(7) 0.0237(7) Uani 1 1 d . . .
C21 C 0.5505(2) 0.3000(3) 0.53310(7) 0.0252(8) Uani 1 1 d . . .
H21 H 0.4848 0.3809 0.5257 0.030 Uiso 1 1 calc R . .
C22 C 0.5920(3) 0.2929(3) 0.56772(7) 0.0284(8) Uani 1 1 d . . .
H22 H 0.5555 0.3686 0.5840 0.034 Uiso 1 1 calc R . .
C23 C 0.5619(2) 0.1246(3) 0.41847(7) 0.0246(8) Uani 1 1 d . . .
C24 C 0.6144(2) 0.0150(3) 0.39423(7) 0.0258(8) Uani 1 1 d . . .
H24 H 0.6835 -0.0612 0.4015 0.031 Uiso 1 1 calc R . .
C25 C 0.5697(2) 0.0134(3) 0.36021(7) 0.0274(8) Uani 1 1 d . . .
H25 H 0.6096 -0.0616 0.3444 0.033 Uiso 1 1 calc R . .
C26 C 0.4644(2) 0.1224(3) 0.34820(7) 0.0246(8) Uani 1 1 d . . .
C27 C 0.4123(2) 0.2365(3) 0.37319(7) 0.0243(8) Uani 1 1 d . . .
H27 H 0.3439 0.3142 0.3661 0.029 Uiso 1 1 calc R . .
C28 C 0.4584(2) 0.2361(3) 0.40690(7) 0.0234(8) Uani 1 1 d . . .
H28 H 0.4206 0.3120 0.4229 0.028 Uiso 1 1 calc R . .
C29 C 0.2898(3) 0.2057(3) 0.30419(7) 0.0341(7) Uani 1 1 d DU . .
H29A H 0.2298 0.2021 0.3236 0.041 Uiso 1 1 calc R D 1
H29B H 0.2467 0.1438 0.2843 0.041 Uiso 1 1 calc R D 1
C31 C 0.4665(3) 0.0077(3) 0.28808(7) 0.0346(9) Uani 1 1 d D . .
H31A H 0.5630 -0.0010 0.2927 0.042 Uiso 1 1 calc R E 1
H31B H 0.4518 0.0664 0.2655 0.042 Uiso 1 1 calc R E 1
O6A O 0.3893(5) 0.4041(7) 0.26431(11) 0.0351(15) Uani 0.3231(7) 1 d PDU F 1
H6A H 0.3996 0.5082 0.2593 0.053 Uiso 0.3231(7) 1 calc PR F 1
C30A C 0.3131(8) 0.3915(7) 0.29409(17) 0.0442(10) Uani 0.3231(7) 1 d PD F 1
H30A H 0.2271 0.4491 0.2893 0.053 Uiso 0.3231(7) 1 calc PR F 1
H30B H 0.3594 0.4521 0.3137 0.053 Uiso 0.3231(7) 1 calc PR F 1
C32A C 0.4121(8) -0.1750(7) 0.2842(2) 0.0350(10) Uani 0.3231(7) 1 d PD F 1
H32A H 0.4562 -0.2345 0.2657 0.053 Uiso 0.3231(7) 1 calc PR F 1
H32B H 0.3170 -0.1701 0.2784 0.053 Uiso 0.3231(7) 1 calc PR F 1
H32C H 0.4280 -0.2376 0.3060 0.053 Uiso 0.3231(7) 1 calc PR F 1
O6B O 0.1649(6) 0.4486(13) 0.2892(3) 0.053(2) Uani 0.1931(8) 1 d PDU F 2
H6B H 0.1297 0.3874 0.2734 0.079 Uiso 0.1931(8) 1 calc PR F 2
C30B C 0.2979(7) 0.3961(8) 0.2957(4) 0.0442(10) Uani 0.1931(8) 1 d PDU F 2
H30C H 0.3392 0.4608 0.3155 0.053 Uiso 0.1931(8) 1 calc PR F 2
H30D H 0.3500 0.4150 0.2751 0.053 Uiso 0.1931(8) 1 calc PR F 2
C32B C 0.4079(12) -0.1729(9) 0.2892(4) 0.0350(10) Uani 0.1931(8) 1 d PD F 2
H32D H 0.4424 -0.2426 0.2706 0.053 Uiso 0.1931(8) 1 calc PR F 2
H32E H 0.3117 -0.1659 0.2862 0.053 Uiso 0.1931(8) 1 calc PR F 2
H32F H 0.4322 -0.2262 0.3116 0.053 Uiso 0.1931(8) 1 calc PR F 2
O6C O 0.4625(7) -0.2515(9) 0.25913(14) 0.047(3) Uani 0.2571(9) 1 d PD F 3
H6C H 0.4342 -0.3527 0.2570 0.071 Uiso 0.2571(9) 1 calc PR F 3
C30C C 0.3106(14) 0.3929(8) 0.2946(3) 0.0442(10) Uani 0.2571(9) 1 d PD F 3
H30E H 0.2257 0.4445 0.2872 0.066 Uiso 0.2571(9) 1 calc PR F 3
H30F H 0.3711 0.3996 0.2757 0.066 Uiso 0.2571(9) 1 calc PR F 3
H30G H 0.3482 0.4553 0.3148 0.066 Uiso 0.2571(9) 1 calc PR F 3
C32C C 0.4090(9) -0.1738(7) 0.2886(2) 0.0350(10) Uani 0.2571(9) 1 d PD F 3
H32G H 0.4373 -0.2353 0.3101 0.042 Uiso 0.2571(9) 1 calc PR F 3
H32H H 0.3114 -0.1713 0.2864 0.042 Uiso 0.2571(9) 1 calc PR F 3
O6D O 0.2684(5) -0.1879(12) 0.2907(2) 0.046(2) Uani 0.2266(10) 1 d PDU F 4
H6D H 0.2478 -0.2923 0.2920 0.070 Uiso 0.2266(10) 1 calc PR F 4
C30D C 0.3097(17) 0.3925(8) 0.2942(4) 0.0442(10) Uani 0.2266(10) 1 d PD F 4
H30H H 0.2244 0.4438 0.2871 0.066 Uiso 0.2266(10) 1 calc PR F 4
H30I H 0.3687 0.3985 0.2749 0.066 Uiso 0.2266(10) 1 calc PR F 4
H30J H 0.3488 0.4558 0.3141 0.066 Uiso 0.2266(10) 1 calc PR F 4
C32D C 0.4079(6) -0.1718(8) 0.2921(4) 0.0350(10) Uani 0.2266(10) 1 d PD F 4
H32I H 0.4419 -0.2457 0.2737 0.042 Uiso 0.2266(10) 1 calc PR F 4
H32J H 0.4422 -0.2191 0.3145 0.042 Uiso 0.2266(10) 1 calc PR F 4

loop_
_atom_site_aniso_label
_atom_site_aniso_U_11
_atom_site_aniso_U_22
_atom_site_aniso_U_33
_atom_site_aniso_U_23
_atom_site_aniso_U_13
_atom_site_aniso_U_12
O1 0.0404(12) 0.0421(12) 0.0475(12) 0.0108(10) 0.0090(10) 0.0159(10)
O2 0.0448(12) 0.0474(12) 0.0511(13) -0.0138(11) -0.0117(10) 0.0045(11)
N1 0.0314(13) 0.0252(13) 0.0466(13) -0.0014(12) -0.0001(12) 0.0151(11)
N2 0.0195(12) 0.0159(11) 0.0446(14) -0.0057(11) 0.0037(10) -0.0003(10)
N3 0.0166(11) 0.0182(11) 0.0415(13) -0.0049(11) 0.0015(10) 0.0045(10)
N4 0.0283(13) 0.0277(12) 0.0426(14) 0.0022(11) 0.0030(11) -0.0095(11)
C1 0.0170(14) 0.0172(13) 0.0379(14) -0.0011(13) -0.0019(12) 0.0087(12)
C2 0.0177(14) 0.0126(13) 0.0461(17) 0.0011(13) 0.0047(13) 0.0037(12)
C3 0.0199(14) 0.0102(13) 0.0434(17) -0.0042(13) -0.0029(13) -0.0017(12)
C4 0.0185(14) 0.0148(13) 0.0374(16) -0.0018(13) 0.0047(12) 0.0002(12)
C5 0.0137(14) 0.0202(14) 0.0485(18) -0.0013(14) 0.0069(13) 0.0002(12)
C6 0.0231(15) 0.0167(14) 0.0468(18) -0.0046(14) -0.0007(13) 0.0002(12)
C7 0.0136(13) 0.0126(13) 0.0404(16) -0.0012(12) 0.0036(12) 0.0080(11)
C8 0.0136(13) 0.0159(13) 0.0421(16) -0.0012(13) 0.0065(12) 0.0029(12)
C9 0.0217(15) 0.0130(13) 0.0401(17) -0.0013(13) -0.0006(13) 0.0012(12)
C10 0.0173(14) 0.0192(14) 0.0386(16) -0.0017(13) 0.0049(13) 0.0033(12)
C11 0.0207(14) 0.0197(15) 0.0419(17) -0.0013(13) 0.0075(13) -0.0010(12)
C12 0.0149(14) 0.0155(14) 0.0436(17) -0.0013(13) 0.0049(13) 0.0019(11)
C13 0.0340(17) 0.0344(15) 0.0380(17) 0.0035(14) -0.0046(14) -0.0066(14)
C15 0.0507(18) 0.0430(17) 0.0428(17) -0.0022(15) 0.0101(14) -0.0138(15)
O3 0.0640(12) 0.0489(10) 0.0578(12) -0.0016(10) 0.0077(9) 0.0034(10)
C14 0.0640(12) 0.0489(10) 0.0578(12) -0.0016(10) 0.0077(9) 0.0034(10)
C16 0.085(2) 0.0453(17) 0.065(2) -0.0073(16) 0.0233(17) -0.0272(17)
O3' 0.085(2) 0.0453(17) 0.065(2) -0.0073(16) 0.0233(17) -0.0272(17)
C14' 0.0640(12) 0.0489(10) 0.0578(12) -0.0016(10) 0.0077(9) 0.0034(10)
C16' 0.085(2) 0.0453(17) 0.065(2) -0.0073(16) 0.0233(17) -0.0272(17)
O4 0.0484(13) 0.0296(11) 0.0449(12) -0.0075(10) 0.0049(10) -0.0027(10)
O5 0.0255(10) 0.0363(11) 0.0495(12) 0.0112(10) -0.0027(9) -0.0018(9)
N5 0.0261(12) 0.0213(12) 0.0432(13) 0.0008(11) 0.0065(11) -0.0119(11)
N6 0.0191(11) 0.0174(11) 0.0361(13) 0.0013(10) 0.0054(10) 0.0004(10)
N7 0.0181(12) 0.0198(12) 0.0373(13) -0.0015(11) 0.0056(10) -0.0051(10)
N8 0.0262(13) 0.0250(12) 0.0358(14) -0.0003(11) 0.0004(11) 0.0069(10)
C17 0.0163(13) 0.0161(14) 0.0360(14) 0.0034(13) 0.0052(12) -0.0057(12)
C18 0.0167(14) 0.0213(14) 0.0377(16) 0.0049(13) 0.0023(12) -0.0010(12)
C19 0.0171(14) 0.0148(13) 0.0410(17) -0.0030(13) 0.0071(12) -0.0026(12)
C20 0.0156(14) 0.0158(13) 0.0399(16) 0.0003(13) 0.0034(12) -0.0038(12)
C21 0.0174(14) 0.0159(13) 0.0425(17) 0.0000(13) 0.0023(13) 0.0025(12)
C22 0.0307(16) 0.0157(14) 0.0397(17) -0.0022(13) 0.0097(13) 0.0015(13)
C23 0.0184(14) 0.0183(14) 0.0374(16) 0.0034(13) 0.0047(12) -0.0034(12)
C24 0.0146(14) 0.0139(13) 0.0489(18) 0.0007(13) 0.0028(13) -0.0001(12)
C25 0.0226(15) 0.0165(14) 0.0436(17) -0.0051(13) 0.0060(13) -0.0006(12)
C26 0.0179(14) 0.0182(14) 0.0381(16) 0.0017(13) 0.0046(13) -0.0045(12)
C27 0.0192(14) 0.0146(14) 0.0395(16) 0.0034(13) 0.0039(12) 0.0004(12)
C28 0.0170(14) 0.0132(13) 0.0406(16) -0.0036(13) 0.0060(12) -0.0006(12)
C29 0.0311(13) 0.0333(13) 0.0378(13) -0.0048(11) 0.0002(11) 0.0064(11)
C31 0.0294(16) 0.0384(17) 0.0363(17) 0.0041(15) 0.0048(14) 0.0066(14)
O6A 0.044(3) 0.032(3) 0.030(3) 0.006(2) 0.008(2) 0.006(2)
C30A 0.0438(19) 0.0431(18) 0.0454(18) 0.0017(16) 0.0004(15) 0.0063(16)
C32A 0.0437(19) 0.0346(17) 0.0271(19) -0.0063(15) 0.0045(15) 0.0005(15)
O6B 0.054(3) 0.051(3) 0.053(3) -0.004(3) -0.004(3) 0.009(3)
C30B 0.0438(19) 0.0431(18) 0.0454(18) 0.0017(16) 0.0004(15) 0.0063(16)
C32B 0.0437(19) 0.0346(17) 0.0271(19) -0.0063(15) 0.0045(15) 0.0005(15)
O6C 0.053(5) 0.043(5) 0.046(5) -0.020(4) -0.002(4) 0.001(4)
C30C 0.0438(19) 0.0431(18) 0.0454(18) 0.0017(16) 0.0004(15) 0.0063(16)
C32C 0.0437(19) 0.0346(17) 0.0271(19) -0.0063(15) 0.0045(15) 0.0005(15)
O6D 0.044(3) 0.048(4) 0.046(3) -0.003(3) -0.005(3) 0.001(3)
C30D 0.0438(19) 0.0431(18) 0.0454(18) 0.0017(16) 0.0004(15) 0.0063(16)
C32D 0.0437(19) 0.0346(17) 0.0271(19) -0.0063(15) 0.0045(15) 0.0005(15)

loop_
_atom_type_symbol
_atom_type_description
_atom_type_scat_dispersion_real
_atom_type_scat_dispersion_imag
_atom_type_scat_source
C C 0.0033 0.0016 'International Tables Vol C Tables 4.2.6.8 and 6.1.1.4'
H H 0.0000 0.0000 'International Tables Vol C Tables 4.2.6.8 and 6.1.1.4'
N N 0.0061 0.0033 'International Tables Vol C Tables 4.2.6.8 and 6.1.1.4'
O O 0.0106 0.0060 'International Tables Vol C Tables 4.2.6.8 and 6.1.1.4'

loop_
_geom_angle_atom_site_label_1
_geom_angle_atom_site_label_2
_geom_angle_atom_site_label_3
_geom_angle
O2 N1 O1 122.5(2)
O2 N1 C1 119.0(2)
O1 N1 C1 118.5(2)
N3 N2 C4 113.7(2)
N2 N3 C7 114.3(2)
C10 N4 C15 122.7(2)
C10 N4 C13 122.0(2)
C15 N4 C13 115.4(2)
C6 C1 C2 121.5(2)
C6 C1 N1 119.2(2)
C2 C1 N1 119.3(2)
C3 C2 C1 119.5(2)
C3 C2 H2A 120.3
C1 C2 H2A 120.3
C2 C3 C4 119.4(2)
C2 C3 H3 120.3
C4 C3 H3 120.3
C5 C4 C3 119.9(2)
C5 C4 N2 115.3(2)
C3 C4 N2 124.8(2)
C6 C5 C4 120.4(2)
C6 C5 H5 119.8
C4 C5 H5 119.8
C5 C6 C1 119.3(2)
C5 C6 H6 120.3
C1 C6 H6 120.3
C8 C7 C12 118.0(2)
C8 C7 N3 117.0(2)
C12 C7 N3 125.0(2)
C9 C8 C7 121.8(2)
C9 C8 H8 119.1
C7 C8 H8 119.1
C8 C9 C10 120.8(2)
C8 C9 H9 119.6
C10 C9 H9 119.6
N4 C10 C9 122.5(2)
N4 C10 C11 121.0(2)
C9 C10 C11 116.4(2)
C12 C11 C10 122.0(2)
C12 C11 H11 119.0
C10 C11 H11 119.0
C11 C12 C7 120.9(2)
C11 C12 H12 119.6
C7 C12 H12 119.6
N4 C13 C14' 115.5(5)
N4 C13 C14 114.6(3)
N4 C13 H13A 108.6
C14' C13 H13A 108.0
C14 C13 H13A 108.6
N4 C13 H13B 108.6
C14' C13 H13B 108.4
C14 C13 H13B 108.6
H13A C13 H13B 107.6
N4 C15 C16' 109.9(4)
N4 C15 C16 110.7(3)
N4 C15 H15A 109.5
C16' C15 H15A 109.4
C16 C15 H15A 109.5
N4 C15 H15B 109.5
C16' C15 H15B 110.4
C16 C15 H15B 109.5
H15A C15 H15B 108.1
C14 O3 H3A 109.5
O3 C14 C13 112.2(3)
O3 C14 H14A 109.2
C13 C14 H14A 109.2
O3 C14 H14B 109.2
C13 C14 H14B 109.2
H14A C14 H14B 107.9
C15 C16 H16A 109.5
C15 C16 H16B 109.5
H16A C16 H16B 109.5
C15 C16 H16C 109.5
H16A C16 H16C 109.5
H16B C16 H16C 109.5
C16' O3' H3' 109.5
C13 C14' H14C 109.5
C13 C14' H14D 109.5
H14C C14' H14D 109.5
C13 C14' H14E 109.5
H14C C14' H14E 109.5
H14D C14' H14E 109.5
O3' C16' C15 106.6(6)
O3' C16' H16D 110.4
C15 C16' H16D 110.4
O3' C16' H16E 110.4
C15 C16' H16E 110.4
H16D C16' H16E 108.6
O4 N5 O5 122.8(2)
O4 N5 C17 118.2(2)
O5 N5 C17 119.0(2)
N7 N6 C20 114.0(2)
N6 N7 C23 114.9(2)
C26 N8 C31 123.1(2)
C26 N8 C29 121.7(2)
C31 N8 C29 114.5(2)
C22 C17 C18 121.4(2)
C22 C17 N5 119.5(2)
C18 C17 N5 119.1(2)
C19 C18 C17 119.1(2)
C19 C18 H18 120.5
C17 C18 H18 120.5
C18 C19 C20 120.0(2)
C18 C19 H19 120.0
C20 C19 H19 120.0
C21 C20 C19 119.4(2)
C21 C20 N6 116.3(2)
C19 C20 N6 124.3(2)
C22 C21 C20 121.0(2)
C22 C21 H21 119.5
C20 C21 H21 119.5
C21 C22 C17 119.0(2)
C21 C22 H22 120.5
C17 C22 H22 120.5
C24 C23 N7 117.6(2)
C24 C23 C28 117.7(2)
N7 C23 C28 124.7(2)
C25 C24 C23 122.2(2)
C25 C24 H24 118.9
C23 C24 H24 118.9
C24 C25 C26 121.0(2)
C24 C25 H25 119.5
C26 C25 H25 119.5
N8 C26 C25 122.3(2)
N8 C26 C27 121.3(2)
C25 C26 C27 116.4(2)
C28 C27 C26 121.5(2)
C28 C27 H27 119.2
C26 C27 H27 119.2
C27 C28 C23 121.1(2)
C27 C28 H28 119.4
C23 C28 H28 119.4
N8 C29 C30A 111.4(4)
N8 C29 C30C 112.3(6)
N8 C29 C30D 112.7(7)
N8 C29 C30B 116.8(3)
N8 C29 H29A 109.4
C30A C29 H29A 109.4
C30C C29 H29A 108.0
C30D C29 H29A 108.3
C30B C29 H29A 103.4
N8 C29 H29B 109.4
C30A C29 H29B 109.4
C30C C29 H29B 109.7
C30D C29 H29B 109.0
C30B C29 H29B 109.5
H29A C29 H29B 108.0
N8 C31 C32B 111.6(6)
N8 C31 C32C 112.6(3)
N8 C31 C32D 108.2(6)
N8 C31 C32A 118.4(4)
N8 C31 H31A 107.7
C32B C31 H31A 108.4
C32C C31 H31A 108.1
C32D C31 H31A 107.9
C32A C31 H31A 107.7
N8 C31 H31B 107.7
C32B C31 H31B 114.1
C32C C31 H31B 113.4
C32D C31 H31B 117.9
C32A C31 H31B 107.7
H31A C31 H31B 107.1
C30A O6A H6A 109.5
O6A C30A C29 111.8(5)
O6A C30A H30A 109.3
C29 C30A H30A 109.3
O6A C30A H30B 109.3
C29 C30A H30B 109.3
H30A C30A H30B 107.9
C31 C32A H32A 109.5
C31 C32A H32B 109.5
H32A C32A H32B 109.5
C31 C32A H32C 109.5
H32A C32A H32C 109.5
H32B C32A H32C 109.5
C30B O6B H6B 109.5
O6B C30B C29 104.9(6)
O6B C30B H30C 110.8
C29 C30B H30C 110.8
O6B C30B H30D 110.8
C29 C30B H30D 110.8
H30C C30B H30D 108.8
C31 C32B H32D 109.5
C31 C32B H32E 109.5
H32D C32B H32E 109.5
C31 C32B H32F 109.5
H32D C32B H32F 109.5
H32E C32B H32F 109.5
C32C O6C H6C 109.5
C29 C30C H30E 109.5
C29 C30C H30F 109.5
H30E C30C H30F 109.5
C29 C30C H30G 109.5
H30E C30C H30G 109.5
H30F C30C H30G 109.5
O6C C32C C31 102.7(6)
O6C C32C H32G 111.2
C31 C32C H32G 111.2
O6C C32C H32H 111.2
C31 C32C H32H 111.2
H32G C32C H32H 109.1
C32D O6D H6D 109.5
C29 C30D H30H 109.5
C29 C30D H30I 109.5
H30H C30D H30I 109.5
C29 C30D H30J 109.5
H30H C30D H30J 109.5
H30I C30D H30J 109.5
O6D C32D C31 118.0(6)
O6D C32D H32I 107.8
C31 C32D H32I 107.8
O6D C32D H32J 107.8
C31 C32D H32J 107.8
H32I C32D H32J 107.1

loop_
_geom_bond_atom_site_label_1
_geom_bond_atom_site_label_2
_geom_bond_distance
O1 N1 1.244(3)
O2 N1 1.234(3)
N1 C1 1.454(3)
N2 N3 1.278(3)
N2 C4 1.420(3)
N3 C7 1.407(3)
N4 C10 1.365(3)
N4 C15 1.465(4)
N4 C13 1.470(3)
C1 C6 1.381(4)
C1 C2 1.396(3)
C2 C3 1.370(4)
C2 H2A 0.9500
C3 C4 1.412(4)
C3 H3 0.9500
C4 C5 1.396(4)
C5 C6 1.369(4)
C5 H5 0.9500
C6 H6 0.9500
C7 C8 1.390(3)
C7 C12 1.404(4)
C8 C9 1.382(4)
C8 H8 0.9500
C9 C10 1.411(4)
C9 H9 0.9500
C10 C11 1.425(4)
C11 C12 1.361(4)
C11 H11 0.9500
C12 H12 0.9500
C13 C14' 1.523(6)
C13 C14 1.527(4)
C13 H13A 0.9900
C13 H13B 0.9900
C15 C16' 1.528(6)
C15 C16 1.535(4)
C15 H15A 0.9900
C15 H15B 0.9900
O3 C14 1.411(5)
O3 H3A 0.8400
C14 H14A 0.9900
C14 H14B 0.9900
C16 H16A 0.9800
C16 H16B 0.9800
C16 H16C 0.9800
O3' C16' 1.415(8)
O3' H3' 0.8400
C14' H14C 0.9800
C14' H14D 0.9800
C14' H14E 0.9800
C16' H16D 0.9900
C16' H16E 0.9900
O4 N5 1.237(3)
O5 N5 1.241(3)
N5 C17 1.457(3)
N6 N7 1.284(3)
N6 C20 1.414(3)
N7 C23 1.399(3)
N8 C26 1.368(3)
N8 C31 1.462(3)
N8 C29 1.471(3)
C17 C22 1.384(4)
C17 C18 1.394(4)
C18 C19 1.387(4)
C18 H18 0.9500
C19 C20 1.409(3)
C19 H19 0.9500
C20 C21 1.386(4)
C21 C22 1.383(4)
C21 H21 0.9500
C22 H22 0.9500
C23 C24 1.391(4)
C23 C28 1.417(3)
C24 C25 1.369(4)
C24 H24 0.9500
C25 C26 1.424(3)
C25 H25 0.9500
C26 C27 1.431(4)
C27 C28 1.362(4)
C27 H27 0.9500
C28 H28 0.9500
C29 C30A 1.517(6)
C29 C30C 1.518(6)
C29 C30D 1.518(7)
C29 C30B 1.518(6)
C29 H29A 0.9900
C29 H29B 0.9900
C31 C32B 1.525(7)
C31 C32C 1.527(6)
C31 C32D 1.527(6)
C31 C32A 1.528(6)
C31 H31A 0.9900
C31 H31B 0.9900
O6A C30A 1.421(7)
O6A H6A 0.8400
C30A H30A 0.9900
C30A H30B 0.9900
C32A H32A 0.9800
C32A H32B 0.9800
C32A H32C 0.9800
O6B C30B 1.421(8)
O6B H6B 0.8400
C30B H30C 0.9900
C30B H30D 0.9900
C32B H32D 0.9800
C32B H32E 0.9800
C32B H32F 0.9800
O6C C32C 1.421(8)
O6C H6C 0.8400
C30C H30E 0.9800
C30C H30F 0.9800
C30C H30G 0.9800
C32C H32G 0.9900
C32C H32H 0.9900
O6D C32D 1.420(7)
O6D H6D 0.8400
C30D H30H 0.9800
C30D H30I 0.9800
C30D H30J 0.9800
C32D H32I 0.9900
C32D H32J 0.9900
